data_4512197
loop_
_publ_author_name
'Das, Paramita'
'Chaudhuri, Tandrima'
'Mukhopadhyay, Chhanda'

_publ_section_title
;
 Pseudo-five-component domino strategy for the combinatorial library
 synthesis of [1,6] naphthyridines-an on-water approach.
;
_journal_issue 11
_journal_name_full 'ACS combinatorial science'
_journal_page_first 606
_journal_page_last 613
_journal_paper_doi 10.1021/co400162m
_journal_volume 16
_journal_year 2014
_chemical_formula_sum 'C28 H20 Cl2 N4 O'
_chemical_formula_weight 499.38
_chemical_name_systematic
; 
 ? 
;
_space_group_IT_number 14
_symmetry_space_group_name_Hall '-P 2ybc'
_symmetry_space_group_name_H-M 'P 1 21/c 1'
_atom_sites_solution_hydrogens geom
_atom_sites_solution_primary direct
_atom_sites_solution_secondary difmap
_audit_creation_method SHELXL-97
_cell_angle_alpha 90.00
_cell_angle_beta 99.7350(10)
_cell_angle_gamma 90.00
_cell_formula_units_Z 4
_cell_length_a 11.1947(4)
_cell_length_b 6.8437(3)
_cell_length_c 31.9454(12)
_cell_measurement_temperature 296(2)
_cell_volume 2412.20(16)
_computing_structure_refinement 'SHELXL-97 (Sheldrick, 2008)'
_computing_structure_solution 'SHELXS-97 (Sheldrick, 2008)'
_diffrn_ambient_temperature 296(2)
_diffrn_measured_fraction_theta_full 0.986
_diffrn_measured_fraction_theta_max 0.986
_diffrn_radiation_monochromator graphite
_diffrn_radiation_source 'fine-focus sealed tube'
_diffrn_radiation_type MoK\a
_diffrn_radiation_wavelength 0.71073
_diffrn_reflns_av_R_equivalents 0.0299
_diffrn_reflns_av_sigmaI/netI 0.0215
_diffrn_reflns_limit_h_max 15
_diffrn_reflns_limit_h_min -15
_diffrn_reflns_limit_k_max 9
_diffrn_reflns_limit_k_min -8
_diffrn_reflns_limit_l_max 43
_diffrn_reflns_limit_l_min -40
_diffrn_reflns_number 37419
_diffrn_reflns_theta_full 29.36
_diffrn_reflns_theta_max 29.36
_diffrn_reflns_theta_min 1.29
_exptl_absorpt_coefficient_mu 0.301
_exptl_absorpt_correction_T_max 0.970
_exptl_absorpt_correction_T_min 0.970
_exptl_absorpt_correction_type empirical
_exptl_crystal_density_diffrn 1.375
_exptl_crystal_density_method 'not measured'
_exptl_crystal_F_000 1032
_exptl_crystal_size_max 0.10
_exptl_crystal_size_mid 0.10
_exptl_crystal_size_min 0.10
_refine_diff_density_max 0.629
_refine_diff_density_min -0.668
_refine_diff_density_rms 0.052
_refine_ls_extinction_method none
_refine_ls_goodness_of_fit_ref 1.002
_refine_ls_hydrogen_treatment mixed
_refine_ls_matrix_type full
_refine_ls_number_parameters 317
_refine_ls_number_reflns 6543
_refine_ls_number_restraints 0
_refine_ls_restrained_S_all 1.002
_refine_ls_R_factor_all 0.0728
_refine_ls_R_factor_gt 0.0548
_refine_ls_shift/su_max 0.001
_refine_ls_shift/su_mean 0.000
_refine_ls_structure_factor_coef Fsqd
_refine_ls_weighting_details 'calc w=1/[\s^2^(Fo^2^)+(0.2000P)^2^+0.0000P] where P=(Fo^2^+2Fc^2^)/3'
_refine_ls_weighting_scheme calc
_refine_ls_wR_factor_gt 0.2231
_refine_ls_wR_factor_ref 0.2499
_reflns_number_gt 4941
_reflns_number_total 6543
_reflns_threshold_expression >2sigma(I)
_cod_data_source_file co400162m_si_001.cif
_cod_data_source_block a
_cod_depositor_comments 'Adding full bibliography for 4512194--4512197.cif.'
_cod_original_sg_symbol_H-M 'p 21/c'
_cod_database_code 4512197

loop_
_symmetry_equiv_pos_as_xyz
'x, y, z'
'-x, y+1/2, -z+1/2'
'-x, -y, -z'
'x, -y-1/2, z-1/2'

loop_
_atom_site_label
_atom_site_type_symbol
_atom_site_fract_x
_atom_site_fract_y
_atom_site_fract_z
_atom_site_U_iso_or_equiv
_atom_site_adp_type
_atom_site_occupancy
_atom_site_symmetry_multiplicity
_atom_site_calc_flag
_atom_site_refinement_flags
Cl1 Cl 0.22852(6) 0.18650(10) 0.23154(2) 0.0713(2) Uani 1 1 d .
O1 O 0.75737(12) 0.55719(18) 0.51258(4) 0.0434(3) Uani 1 1 d .
C30 C 0.74894(14) 0.5021(2) 0.47150(5) 0.0338(3) Uani 1 1 d .
N2 N 0.89051(14) 0.1346(2) 0.41314(5) 0.0429(4) Uani 1 1 d .
H2 H 0.9255 0.0575 0.4327 0.052 Uiso 1 1 calc R
Cl2 Cl 1.25472(9) 0.71982(15) 0.32000(4) 0.1084(4) Uani 1 1 d .
N4 N 0.67185(13) 0.5894(2) 0.44172(5) 0.0390(3) Uani 1 1 d .
C1 C 0.3646(2) 0.2164(3) 0.26642(6) 0.0489(5) Uani 1 1 d .
C2 C 0.3658(2) 0.1953(4) 0.30939(7) 0.0575(5) Uani 1 1 d .
H2A H 0.2946 0.1706 0.3198 0.069 Uiso 1 1 calc R
C3 C 0.4747(2) 0.2116(4) 0.33657(6) 0.0552(5) Uani 1 1 d .
H3 H 0.4762 0.1986 0.3656 0.066 Uiso 1 1 calc R
C4 C 0.58338(17) 0.2475(3) 0.32156(6) 0.0418(4) Uani 1 1 d .
C5 C 0.70341(17) 0.2468(3) 0.35047(5) 0.0406(4) Uani 1 1 d .
C6 C 0.72637(15) 0.3547(2) 0.39078(5) 0.0368(4) Uani 1 1 d .
C7 C 0.81680(15) 0.2785(2) 0.42285(5) 0.0343(3) Uani 1 1 d .
C8 C 0.82760(14) 0.3513(2) 0.46445(5) 0.0330(3) Uani 1 1 d .
C9 C 0.68909(15) 0.7184(2) 0.52296(5) 0.0352(4) Uani 1 1 d .
C10 C 0.73959(17) 0.9012(3) 0.52380(6) 0.0438(4) Uani 1 1 d .
H10 H 0.8131 0.9207 0.5145 0.053 Uiso 1 1 calc R
C11 C 0.6795(2) 1.0556(3) 0.53862(7) 0.0532(5) Uani 1 1 d .
H11 H 0.7135 1.1799 0.5400 0.064 Uiso 1 1 calc R
C12 C 0.5691(2) 1.0264(3) 0.55142(6) 0.0555(5) Uani 1 1 d .
H12 H 0.5282 1.1313 0.5609 0.067 Uiso 1 1 calc R
C13 C 0.91077(17) 0.1102(3) 0.36923(6) 0.0461(4) Uani 1 1 d .
C14 C 0.99632(18) 0.2689(3) 0.35734(6) 0.0460(4) Uani 1 1 d .
C15 C 0.9924(2) 0.3234(4) 0.31496(7) 0.0694(7) Uani 1 1 d .
H15 H 0.9353 0.2662 0.2940 0.083 Uiso 1 1 calc R
C16 C 1.0714(3) 0.4603(5) 0.30361(8) 0.0794(8) Uani 1 1 d .
H16 H 1.0674 0.4947 0.2752 0.095 Uiso 1 1 calc R
C17 C 1.1556(2) 0.5452(4) 0.33412(9) 0.0669(6) Uani 1 1 d .
C18 C 1.1608(2) 0.4973(4) 0.37578(9) 0.0702(7) Uani 1 1 d .
H18 H 1.2179 0.5563 0.3965 0.084 Uiso 1 1 calc R
C19 C 1.0815(2) 0.3616(4) 0.38727(7) 0.0595(6) Uani 1 1 d .
H19 H 1.0852 0.3314 0.4158 0.071 Uiso 1 1 calc R
C20 C 0.78838(18) 0.1247(3) 0.34137(6) 0.0472(5) Uani 1 1 d .
H20 H 0.7716 0.0468 0.3172 0.057 Uiso 1 1 calc R
C21 C 0.9690(2) -0.0904(3) 0.36574(7) 0.0622(6) Uani 1 1 d .
H21A H 1.0448 -0.0965 0.3850 0.093 Uiso 1 1 calc R
H21B H 0.9830 -0.1099 0.3372 0.093 Uiso 1 1 calc R
H21C H 0.9158 -0.1905 0.3729 0.093 Uiso 1 1 calc R
C22 C 0.58052(17) 0.6841(3) 0.53645(6) 0.0439(4) Uani 1 1 d .
H22 H 0.5488 0.5585 0.5364 0.053 Uiso 1 1 calc R
C23 C 0.51988(19) 0.8421(3) 0.55014(6) 0.0523(5) Uani 1 1 d .
H23 H 0.4451 0.8233 0.5585 0.063 Uiso 1 1 calc R
C24 C 0.66270(16) 0.5188(3) 0.40175(5) 0.0419(4) Uani 1 1 d .
N6 N 0.5855(2) 0.6217(3) 0.37240(5) 0.0686(6) Uani 1 1 d .
H25A H 0.5480 0.7217 0.3801 0.082 Uiso 1 1 calc R
H25B H 0.5743 0.5869 0.3462 0.082 Uiso 1 1 calc R
C26 C 0.91776(15) 0.2803(2) 0.49776(5) 0.0357(4) Uani 1 1 d .
N5 N 0.99033(16) 0.2158(3) 0.52370(5) 0.0501(4) Uani 1 1 d .
C28 C 0.57763(19) 0.2687(3) 0.27822(6) 0.0466(4) Uani 1 1 d .
H28 H 0.6484 0.2924 0.2674 0.056 Uiso 1 1 calc R
C29 C 0.4676(2) 0.2554(3) 0.25045(6) 0.0514(5) Uani 1 1 d .
H29 H 0.4645 0.2728 0.2214 0.062 Uiso 1 1 calc R

loop_
_atom_site_aniso_label
_atom_site_aniso_U_11
_atom_site_aniso_U_22
_atom_site_aniso_U_33
_atom_site_aniso_U_23
_atom_site_aniso_U_13
_atom_site_aniso_U_12
Cl1 0.0614(4) 0.0674(4) 0.0731(4) 0.0028(3) -0.0231(3) 0.0013(3)
O1 0.0554(7) 0.0423(7) 0.0312(6) -0.0037(5) 0.0037(5) 0.0147(5)
C30 0.0370(8) 0.0321(8) 0.0326(8) -0.0007(6) 0.0066(6) 0.0020(6)
N2 0.0498(9) 0.0410(8) 0.0369(7) -0.0005(6) 0.0039(6) 0.0158(6)
Cl2 0.1021(7) 0.0945(6) 0.1427(9) 0.0344(6) 0.0607(6) 0.0045(5)
N4 0.0454(8) 0.0368(7) 0.0341(7) 0.0000(5) 0.0044(6) 0.0105(6)
C1 0.0523(11) 0.0386(9) 0.0492(11) -0.0001(7) -0.0101(8) 0.0014(8)
C2 0.0481(11) 0.0700(14) 0.0522(11) 0.0075(10) 0.0019(9) 0.0066(9)
C3 0.0507(11) 0.0770(14) 0.0370(9) 0.0065(9) 0.0052(8) 0.0084(10)
C4 0.0484(10) 0.0394(9) 0.0348(8) -0.0040(7) -0.0014(7) 0.0049(7)
C5 0.0458(9) 0.0430(9) 0.0312(8) -0.0033(6) 0.0014(7) 0.0054(7)
C6 0.0415(9) 0.0361(8) 0.0319(8) -0.0003(6) 0.0038(6) 0.0076(6)
C7 0.0369(8) 0.0323(7) 0.0337(8) -0.0001(6) 0.0065(6) 0.0027(6)
C8 0.0347(8) 0.0307(7) 0.0329(8) 0.0014(6) 0.0041(6) 0.0016(6)
C9 0.0406(8) 0.0358(8) 0.0293(7) -0.0030(6) 0.0067(6) 0.0051(6)
C10 0.0431(9) 0.0432(9) 0.0473(10) 0.0005(7) 0.0141(7) -0.0004(7)
C11 0.0680(13) 0.0371(9) 0.0556(11) -0.0049(8) 0.0135(10) 0.0000(8)
C12 0.0719(13) 0.0567(12) 0.0402(10) -0.0040(8) 0.0160(9) 0.0237(10)
C13 0.0510(10) 0.0484(10) 0.0372(9) -0.0093(7) 0.0032(7) 0.0173(8)
C14 0.0455(10) 0.0520(10) 0.0403(9) -0.0047(8) 0.0070(7) 0.0193(8)
C15 0.0688(15) 0.101(2) 0.0386(10) -0.0051(11) 0.0089(10) 0.0121(14)
C16 0.0830(18) 0.108(2) 0.0544(14) 0.0201(14) 0.0329(14) 0.0235(17)
C17 0.0663(14) 0.0652(14) 0.0756(16) 0.0144(12) 0.0305(13) 0.0211(12)
C18 0.0653(14) 0.0769(17) 0.0667(15) 0.0043(12) 0.0065(11) -0.0016(12)
C19 0.0673(13) 0.0659(14) 0.0428(10) 0.0049(9) 0.0016(9) 0.0044(11)
C20 0.0532(10) 0.0470(10) 0.0388(9) -0.0145(7) 0.0002(8) 0.0092(8)
C21 0.0717(14) 0.0530(12) 0.0585(12) -0.0148(10) 0.0014(10) 0.0268(11)
C22 0.0431(9) 0.0494(10) 0.0389(9) -0.0008(7) 0.0059(7) -0.0058(7)
C23 0.0452(10) 0.0772(14) 0.0371(9) 0.0018(9) 0.0145(8) 0.0077(9)
C24 0.0486(9) 0.0406(9) 0.0351(8) 0.0014(6) 0.0030(7) 0.0128(7)
N6 0.0996(15) 0.0630(11) 0.0372(8) -0.0041(8) -0.0062(9) 0.0462(11)
C26 0.0357(8) 0.0341(8) 0.0369(8) -0.0019(6) 0.0053(6) 0.0004(6)
N5 0.0451(9) 0.0532(9) 0.0480(9) 0.0050(7) -0.0036(7) 0.0066(7)
C28 0.0549(11) 0.0455(10) 0.0383(9) -0.0038(7) 0.0044(8) -0.0071(8)
C29 0.0662(13) 0.0491(10) 0.0349(9) -0.0009(8) -0.0029(8) -0.0083(9)

loop_
_atom_type_symbol
_atom_type_description
_atom_type_scat_dispersion_real
_atom_type_scat_dispersion_imag
_atom_type_scat_source
C C 0.0033 0.0016 'International Tables Vol C Tables 4.2.6.8 and 6.1.1.4'
H H 0.0000 0.0000 'International Tables Vol C Tables 4.2.6.8 and 6.1.1.4'
N N 0.0061 0.0033 'International Tables Vol C Tables 4.2.6.8 and 6.1.1.4'
O O 0.0106 0.0060 'International Tables Vol C Tables 4.2.6.8 and 6.1.1.4'
Cl Cl 0.1484 0.1585 'International Tables Vol C Tables 4.2.6.8 and 6.1.1.4'

loop_
_geom_angle_atom_site_label_1
_geom_angle_atom_site_label_2
_geom_angle_atom_site_label_3
_geom_angle
C30 O1 C9 119.56(12)
N4 C30 O1 120.29(14)
N4 C30 C8 124.94(14)
O1 C30 C8 114.77(13)
C7 N2 C13 120.03(14)
C7 N2 H2 120.0
C13 N2 H2 120.0
C30 N4 C24 117.14(14)
C29 C1 C2 121.79(19)
C29 C1 Cl1 119.16(16)
C2 C1 Cl1 119.02(18)
C3 C2 C1 118.6(2)
C3 C2 H2A 120.7
C1 C2 H2A 120.7
C2 C3 C4 121.69(19)
C2 C3 H3 119.2
C4 C3 H3 119.2
C28 C4 C3 117.66(18)
C28 C4 C5 120.21(18)
C3 C4 C5 121.94(16)
C20 C5 C6 118.69(16)
C20 C5 C4 117.79(15)
C6 C5 C4 123.05(16)
C24 C6 C7 116.47(14)
C24 C6 C5 126.81(15)
C7 C6 C5 116.60(14)
N2 C7 C8 121.09(15)
N2 C7 C6 119.49(14)
C8 C7 C6 119.41(14)
C30 C8 C7 117.26(14)
C30 C8 C26 121.20(14)
C7 C8 C26 121.49(14)
C10 C9 C22 122.17(16)
C10 C9 O1 118.64(16)
C22 C9 O1 118.77(15)
C9 C10 C11 118.85(17)
C9 C10 H10 120.6
C11 C10 H10 120.6
C10 C11 C12 120.26(19)
C10 C11 H11 119.9
C12 C11 H11 119.9
C23 C12 C11 119.93(18)
C23 C12 H12 120.0
C11 C12 H12 120.0
N2 C13 C20 106.58(15)
N2 C13 C21 107.94(16)
C20 C13 C21 111.85(16)
N2 C13 C14 111.04(15)
C20 C13 C14 110.48(16)
C21 C13 C14 108.92(16)
C19 C14 C15 116.8(2)
C19 C14 C13 122.55(17)
C15 C14 C13 120.6(2)
C16 C15 C14 121.3(2)
C16 C15 H15 119.3
C14 C15 H15 119.3
C17 C16 C15 119.9(2)
C17 C16 H16 120.1
C15 C16 H16 120.1
C18 C17 C16 120.3(3)
C18 C17 Cl2 119.6(2)
C16 C17 Cl2 120.0(2)
C17 C18 C19 120.0(3)
C17 C18 H18 120.0
C19 C18 H18 120.0
C18 C19 C14 121.7(2)
C18 C19 H19 119.2
C14 C19 H19 119.2
C5 C20 C13 121.56(16)
C5 C20 H20 119.2
C13 C20 H20 119.2
C13 C21 H21A 109.5
C13 C21 H21B 109.5
H21A C21 H21B 109.5
C13 C21 H21C 109.5
H21A C21 H21C 109.5
H21B C21 H21C 109.5
C9 C22 C23 118.08(17)
C9 C22 H22 121.0
C23 C22 H22 121.0
C12 C23 C22 120.66(18)
C12 C23 H23 119.7
C22 C23 H23 119.7
N4 C24 N6 113.83(15)
N4 C24 C6 124.05(15)
N6 C24 C6 122.12(16)
C24 N6 H25A 120.0
C24 N6 H25B 120.0
H25A N6 H25B 120.0
N5 C26 C8 177.15(18)
C4 C28 C29 121.1(2)
C4 C28 H28 119.4
C29 C28 H28 119.4
C1 C29 C28 119.12(18)
C1 C29 H29 120.4
C28 C29 H29 120.4

loop_
_geom_bond_atom_site_label_1
_geom_bond_atom_site_label_2
_geom_bond_distance
Cl1 C1 1.741(2)
O1 C30 1.3533(19)
O1 C9 1.4132(19)
C30 N4 1.315(2)
C30 C8 1.399(2)
N2 C7 1.354(2)
N2 C13 1.468(2)
N2 H2 0.8600
Cl2 C17 1.741(3)
N4 C24 1.353(2)
C1 C29 1.363(3)
C1 C2 1.378(3)
C2 C3 1.376(3)
C2 H2A 0.9300
C3 C4 1.403(3)
C3 H3 0.9300
C4 C28 1.383(3)
C4 C5 1.496(2)
C5 C20 1.335(3)
C5 C6 1.469(2)
C6 C24 1.406(2)
C6 C7 1.413(2)
C7 C8 1.406(2)
C8 C26 1.423(2)
C9 C10 1.371(2)
C9 C22 1.377(3)
C10 C11 1.379(3)
C10 H10 0.9300
C11 C12 1.380(3)
C11 H11 0.9300
C12 C23 1.374(3)
C12 H12 0.9300
C13 C20 1.506(3)
C13 C21 1.532(2)
C13 C14 1.537(3)
C14 C19 1.384(3)
C14 C15 1.398(3)
C15 C16 1.378(4)
C15 H15 0.9300
C16 C17 1.366(4)
C16 H16 0.9300
C17 C18 1.362(4)
C18 C19 1.377(4)
C18 H18 0.9300
C19 H19 0.9300
C20 H20 0.9300
C21 H21A 0.9600
C21 H21B 0.9600
C21 H21C 0.9600
C22 C23 1.387(3)
C22 H22 0.9300
C23 H23 0.9300
C24 N6 1.359(2)
N6 H25A 0.8600
N6 H25B 0.8600
C26 N5 1.146(2)
C28 C29 1.394(3)
C28 H28 0.9300
C29 H29 0.9300
